data_2022701
loop_
_publ_author_name
'Aristov, Michael M.'
'Geng, Han'
'Harris, James W.'
'Berry, John F.'

_publ_section_title
;
 Clarifying the structures of imidines: using crystallographic
 characterization to identify tautomers and localized systems of
 &#x3c0;-bonding.
;
_journal_coeditor_code EP3031
_journal_issue 'Pt 4'
_journal_name_full 'Acta crystallographica. Section C, Structural chemistry'
_journal_page_first 133
_journal_page_last 141
_journal_paper_doi 10.1107/S2053229623002036
_journal_volume 79
_journal_year 2023
_chemical_formula_iupac 'C4 H7 N3'
_chemical_formula_moiety 'C4 H7 N3'
_chemical_formula_sum 'C4 H7 N3'
_chemical_formula_weight 97.13
_chemical_name_systematic
;
2-Imino-3,4-dihydro-2<i>H</i>-pyrrol-5-amine
;
_space_group_crystal_system triclinic
_space_group_IT_number 2
_space_group_name_Hall '-P 1'
_space_group_name_H-M_alt 'P -1'
_atom_sites_solution_hydrogens mixed
_atom_sites_solution_primary iterative
_audit_creation_method
;
Olex2 1.5
(compiled 2021.12.09 svn.r5202d8cf for OlexSys, GUI svn.r6439)
;
_cell_angle_alpha 101.641(4)
_cell_angle_beta 104.225(6)
_cell_angle_gamma 111.425(4)
_cell_formula_units_Z 2
_cell_length_a 5.9577(4)
_cell_length_b 6.7494(5)
_cell_length_c 6.8249(5)
_cell_measurement_reflns_used 2253
_cell_measurement_temperature 100.02
_cell_measurement_theta_max 72.207
_cell_measurement_theta_min 7.073
_cell_volume 234.36(3)
_computing_cell_refinement
;
SAINT-Plus (Bruker, 2016)
;
_computing_data_collection
;
APEX3 (Bruker, 2016)
;
_computing_data_reduction
;
SAINT-Plus (Bruker, 2016)
;
_computing_molecular_graphics
;
OLEX2 (Dolomanov <i>et al.</i>, 2009)
;
_computing_publication_material
;
OLEX2 (Dolomanov <i>et al.</i>, 2009)
;
_computing_structure_refinement
;
SHELXL2018 (Sheldrick, 2015<i>b</i>)
;
_computing_structure_solution
;
olex2.solve (Bourhis <i>et al.</i>,  2015)
;
_diffrn_ambient_temperature 100.02
_diffrn_detector 'charge-coupled device (CCD) area detector'
_diffrn_detector_area_resol_mean 7.9
_diffrn_measured_fraction_theta_full 0.975
_diffrn_measured_fraction_theta_max 0.958
_diffrn_measurement_device 'three-circle diffractometer'
_diffrn_measurement_device_type 'Bruker SMART APEXII'
_diffrn_measurement_method '0.60\ \w and 0.6\ \f scans'
_diffrn_radiation_monochromator 'equatorially mounted graphite'
_diffrn_radiation_probe x-ray
_diffrn_radiation_type 'Cu K\a'
_diffrn_radiation_wavelength 1.54178
_diffrn_reflns_av_R_equivalents 0.0191
_diffrn_reflns_av_unetI/netI 0.0140
_diffrn_reflns_limit_h_max 7
_diffrn_reflns_limit_h_min -7
_diffrn_reflns_limit_k_max 8
_diffrn_reflns_limit_k_min -8
_diffrn_reflns_limit_l_max 8
_diffrn_reflns_limit_l_min -8
_diffrn_reflns_number 3673
_diffrn_reflns_theta_full 67.000
_diffrn_reflns_theta_max 72.200
_diffrn_reflns_theta_min 7.073
_diffrn_source 'sealed X-ray tube'
_diffrn_source_current 32.0
_diffrn_source_power 1.28
_diffrn_source_voltage 40.0
_diffrn_standards_number 0
_exptl_absorpt_coefficient_mu 0.754
_exptl_absorpt_correction_T_max 0.9009
_exptl_absorpt_correction_T_min 0.8442
_exptl_absorpt_correction_type multi-scan
_exptl_absorpt_process_details
;
(SADABS; Bruker, 2016)
;
_exptl_crystal_colour colourless
_exptl_crystal_density_diffrn 1.376
_exptl_crystal_density_method 'not measured'
_exptl_crystal_description plate
_exptl_crystal_F_000 104
_exptl_crystal_size_max 0.113
_exptl_crystal_size_mid 0.112
_exptl_crystal_size_min 0.101
_refine_diff_density_max 0.269
_refine_diff_density_min -0.265
_refine_ls_extinction_method none
_refine_ls_goodness_of_fit_ref 1.094
_refine_ls_hydrogen_treatment mixed
_refine_ls_matrix_type full
_refine_ls_number_parameters 76
_refine_ls_number_reflns 892
_refine_ls_number_restraints 0
_refine_ls_restrained_S_all 1.094
_refine_ls_R_factor_all 0.0364
_refine_ls_R_factor_gt 0.0342
_refine_ls_shift/su_max 0.000
_refine_ls_shift/su_mean 0.000
_refine_ls_structure_factor_coef Fsqd
_refine_ls_weighting_details 'w=1/[\s^2^(Fo^2^)+(0.0588P)^2^+0.0676P] where P=(Fo^2^+2Fc^2^)/3'
_refine_ls_weighting_scheme calc
_refine_ls_wR_factor_gt 0.0889
_refine_ls_wR_factor_ref 0.0916
_reflns_number_gt 833
_reflns_number_total 892
_reflns_threshold_expression 'I > 2\s(I)'
_cod_data_source_file ep3031sup1.cif
_cod_data_source_block 1
_cod_depositor_comments 'Adding full bibliography for 2022700--2022704.cif.'
_cod_database_code 2022701
_cod_database_fobs_code 2022701
_shelx_space_group_comment
;
The symmetry employed for this shelxl refinement is uniquely defined
by the following loop, which should always be used as a source of
symmetry information in preference to the above space-group names.
They are only intended as comments.
;
_shelx_estimated_absorpt_t_min 0.920
_shelx_estimated_absorpt_t_max 0.928

loop_
_space_group_symop_operation_xyz
'x, y, z'
'-x, -y, -z'

loop_
_atom_site_type_symbol
_atom_site_label
_atom_site_fract_x
_atom_site_fract_y
_atom_site_fract_z
_atom_site_U_iso_or_equiv
_atom_site_adp_type
_atom_site_calc_flag
_atom_site_occupancy
_atom_site_disorder_assembly
_atom_site_disorder_group
N N1 0.48601(19) 0.24030(16) 0.74167(16) 0.0172(3) Uani d 1 . .
N N2 0.68866(18) 0.34098(16) 0.50208(16) 0.0139(3) Uani d 1 . .
N N3 0.7801(2) 0.38375(17) 0.19741(18) 0.0162(3) Uani d 1 . .
C C1 0.4720(2) 0.23523(18) 0.55105(19) 0.0139(3) Uani d 1 . .
C C2 0.2300(2) 0.11734(19) 0.35125(19) 0.0149(3) Uani d 1 . .
H H2A 0.1018 0.1747 0.3654 0.018 Uiso calc 1 . .
H H2B 0.1508 -0.0473 0.3228 0.018 Uiso calc 1 . .
C C3 0.3297(2) 0.17603(19) 0.17466(19) 0.0151(3) Uani d 1 . .
H H3C 0.2900 0.0390 0.0601 0.018 Uiso calc 1 . .
H H3D 0.2563 0.2685 0.1118 0.018 Uiso calc 1 . .
C C4 0.6171(2) 0.30852(18) 0.29488(19) 0.0134(3) Uani d 1 . .
H H3A 0.946(3) 0.471(3) 0.274(3) 0.022(4) Uiso d 1 . .
H H1 0.329(4) 0.168(3) 0.741(3) 0.032(4) Uiso d 1 . .
H H3B 0.723(3) 0.362(3) 0.061(3) 0.025(4) Uiso d 1 . .

loop_
_atom_site_aniso_label
_atom_site_aniso_U_11
_atom_site_aniso_U_22
_atom_site_aniso_U_33
_atom_site_aniso_U_12
_atom_site_aniso_U_13
_atom_site_aniso_U_23
N1 0.0139(5) 0.0206(6) 0.0146(6) 0.0048(4) 0.0049(4) 0.0061(4)
N2 0.0116(5) 0.0142(5) 0.0134(5) 0.0041(4) 0.0027(4) 0.0040(4)
N3 0.0122(5) 0.0199(5) 0.0119(6) 0.0042(4) 0.0019(4) 0.0043(4)
C1 0.0135(6) 0.0114(5) 0.0159(7) 0.0056(4) 0.0038(5) 0.0039(4)
C2 0.0118(6) 0.0159(6) 0.0146(6) 0.0044(5) 0.0031(5) 0.0049(5)
C3 0.0120(5) 0.0162(6) 0.0126(6) 0.0038(4) 0.0012(4) 0.0037(4)
C4 0.0129(6) 0.0116(5) 0.0137(6) 0.0053(4) 0.0026(5) 0.0030(4)

loop_
_atom_type_symbol
_atom_type_description
_atom_type_scat_dispersion_real
_atom_type_scat_dispersion_imag
_atom_type_scat_source
C C 0.0181 0.0091 'International Tables Vol C Tables 4.2.6.8 and 6.1.1.4'
H H 0.0000 0.0000 'International Tables Vol C Tables 4.2.6.8 and 6.1.1.4'
N N 0.0311 0.0180 'International Tables Vol C Tables 4.2.6.8 and 6.1.1.4'

loop_
_geom_angle_atom_site_label_1
_geom_angle_atom_site_label_2
_geom_angle_atom_site_label_3
_geom_angle_site_symmetry_1
_geom_angle_site_symmetry_3
_geom_angle
_geom_angle_publ_flag
C1 N1 H1 . . 108.4(12) ?
C4 N2 C1 . . 108.59(10) ?
C4 N3 H3A . . 119.6(11) ?
C4 N3 H3B . . 119.8(11) ?
H3A N3 H3B . . 120.1(15) ?
N1 C1 N2 . . 121.78(11) ?
N1 C1 C2 . . 127.03(10) ?
N2 C1 C2 . . 111.20(10) ?
C1 C2 H2A . . 111.1 ?
C1 C2 H2B . . 111.1 ?
C1 C2 C3 . . 103.42(9) ?
H2A C2 H2B . . 109.0 ?
C3 C2 H2A . . 111.1 ?
C3 C2 H2B . . 111.1 ?
C2 C3 H3C . . 111.4 ?
C2 C3 H3D . . 111.4 ?
H3C C3 H3D . . 109.2 ?
C4 C3 C2 . . 101.95(9) ?
C4 C3 H3C . . 111.4 ?
C4 C3 H3D . . 111.4 ?
N2 C4 C3 . . 114.74(10) ?
N3 C4 N2 . . 123.35(11) ?
N3 C4 C3 . . 121.91(11) ?

loop_
_geom_bond_atom_site_label_1
_geom_bond_atom_site_label_2
_geom_bond_site_symmetry_2
_geom_bond_distance
_geom_bond_publ_flag
N1 C1 . 1.2756(15) ?
N1 H1 . 0.88(2) ?
N2 C1 . 1.3865(15) ?
N2 C4 . 1.3191(16) ?
N3 C4 . 1.3177(16) ?
N3 H3A . 0.890(18) ?
N3 H3B . 0.868(19) ?
C1 C2 . 1.5260(16) ?
C2 H2A . 0.9900 ?
C2 H2B . 0.9900 ?
C2 C3 . 1.5279(16) ?
C3 H3C . 0.9900 ?
C3 H3D . 0.9900 ?
C3 C4 . 1.5164(16) ?

loop_
_geom_hbond_atom_site_label_D
_geom_hbond_atom_site_label_H
_geom_hbond_atom_site_label_A
_geom_hbond_site_symmetry_A
_geom_hbond_distance_DH
_geom_hbond_distance_HA
_geom_hbond_distance_DA
_geom_hbond_angle_DHA
N3 H3A N2 2_766 0.890(18) 2.061(18) 2.9414(15) 169.6(15)
N3 H3B N1 1_554 0.868(19) 2.083(19) 2.9238(16) 162.6(15)

loop_
_geom_torsion_atom_site_label_1
_geom_torsion_atom_site_label_2
_geom_torsion_atom_site_label_3
_geom_torsion_atom_site_label_4
_geom_torsion_site_symmetry_1
_geom_torsion_site_symmetry_2
_geom_torsion_site_symmetry_3
_geom_torsion_site_symmetry_4
_geom_torsion
_geom_torsion_publ_flag
N1 C1 C2 C3 . . . . 178.09(11) ?
N2 C1 C2 C3 . . . . -2.51(12) ?
C1 N2 C4 N3 . . . . -178.30(10) ?
C1 N2 C4 C3 . . . . 1.57(13) ?
C1 C2 C3 C4 . . . . 3.04(11) ?
C2 C3 C4 N2 . . . . -3.05(13) ?
C2 C3 C4 N3 . . . . 176.82(10) ?
C4 N2 C1 N1 . . . . -179.87(10) ?
C4 N2 C1 C2 . . . . 0.68(13) ?
